data_7118927
loop_
_publ_author_name
'Huang, Hai'
'Tang, Luning'
'Liu, Qi'
'Xi, Yang'
'He, Guangke'
'Zhu, Hongjun'

_publ_section_title
;
 Formation of \a-chalcogenyl acrylamides through unprecedented
 chalcogen-mediated metal-free oxyfunctionalization of ynamides with DMSO
 as an oxidant.
;
_journal_issue 32
_journal_name_full 'Chemical communications (Cambridge, England)'
_journal_page_first 5605
_journal_page_last 5608
_journal_paper_doi 10.1039/c5cc10517j
_journal_volume 52
_journal_year 2016
_chemical_absolute_configuration ad
_chemical_formula_sum 'C23 H25 N O3 S'
_chemical_formula_weight 395.50
_chemical_name_systematic
; 
 ? 
;
_space_group_IT_number 4
_symmetry_cell_setting Monoclinic'
_symmetry_space_group_name_Hall 'P 2yb'
_symmetry_space_group_name_H-M 'P 1 21 1'
_atom_sites_solution_hydrogens geom
_atom_sites_solution_primary direct
_atom_sites_solution_secondary difmap
_audit_creation_method SHELXL-97
_audit_update_record
;
2015-10-20 deposited with the CCDC.
2016-03-16 downloaded from the CCDC.
;
_cell_angle_alpha 90.00
_cell_angle_beta 111.469(2)
_cell_angle_gamma 90.00
_cell_formula_units_Z 2
_cell_length_a 13.5980(8)
_cell_length_b 5.7831(3)
_cell_length_c 14.8716(8)
_cell_measurement_reflns_used 4514
_cell_measurement_temperature 296(2)
_cell_measurement_theta_max 26.70
_cell_measurement_theta_min 2.55
_cell_volume 1088.34(10)
_computing_cell_refinement 'Bruker SAINT'
_computing_data_collection 'Bruker APEX2'
_computing_data_reduction 'Bruker SAINT'
_computing_molecular_graphics 'Bruker SHELXTL'
_computing_publication_material 'Bruker SHELXTL'
_computing_structure_refinement 'SHELXL-97 (Sheldrick, 2008)'
_computing_structure_solution 'SHELXS-97 (Sheldrick, 2008)'
_diffrn_ambient_temperature 296(2)
_diffrn_measured_fraction_theta_full 0.990
_diffrn_measured_fraction_theta_max 0.990
_diffrn_measurement_device_type 'Bruker APEX-II CCD'
_diffrn_measurement_method '\f and \w scans'
_diffrn_radiation_monochromator graphite
_diffrn_radiation_source 'fine-focus sealed tube'
_diffrn_radiation_type MoK\a
_diffrn_radiation_wavelength 0.71073
_diffrn_reflns_av_R_equivalents 0.0264
_diffrn_reflns_av_sigmaI/netI 0.0375
_diffrn_reflns_limit_h_max 16
_diffrn_reflns_limit_h_min -12
_diffrn_reflns_limit_k_max 6
_diffrn_reflns_limit_k_min -6
_diffrn_reflns_limit_l_max 17
_diffrn_reflns_limit_l_min -17
_diffrn_reflns_number 7583
_diffrn_reflns_theta_full 25.01
_diffrn_reflns_theta_max 25.01
_diffrn_reflns_theta_min 2.55
_exptl_absorpt_coefficient_mu 0.171
_exptl_absorpt_correction_T_max 0.9634
_exptl_absorpt_correction_T_min 0.9553
_exptl_absorpt_correction_type multi-scan
_exptl_absorpt_process_details sadabs
_exptl_crystal_colour colorless
_exptl_crystal_density_diffrn 1.207
_exptl_crystal_density_method 'not measured'
_exptl_crystal_description block
_exptl_crystal_F_000 420
_exptl_crystal_size_max 0.27
_exptl_crystal_size_mid 0.24
_exptl_crystal_size_min 0.22
_refine_diff_density_max 0.367
_refine_diff_density_min -0.186
_refine_diff_density_rms 0.035
_refine_ls_abs_structure_details 'Flack H D (1983), Acta Cryst. A39, 876-881'
_refine_ls_abs_structure_Flack -0.02(8)
_refine_ls_extinction_method none
_refine_ls_goodness_of_fit_ref 1.053
_refine_ls_hydrogen_treatment mixed
_refine_ls_matrix_type full
_refine_ls_number_parameters 255
_refine_ls_number_reflns 3727
_refine_ls_number_restraints 1
_refine_ls_restrained_S_all 1.053
_refine_ls_R_factor_all 0.0489
_refine_ls_R_factor_gt 0.0429
_refine_ls_shift/su_max 0.000
_refine_ls_shift/su_mean 0.000
_refine_ls_structure_factor_coef Fsqd
_refine_ls_weighting_details 'calc w=1/[\s^2^(Fo^2^)+(0.0833P)^2^+0.0369P] where P=(Fo^2^+2Fc^2^)/3'
_refine_ls_weighting_scheme calc
_refine_ls_wR_factor_gt 0.1192
_refine_ls_wR_factor_ref 0.1234
_reflns_number_gt 3350
_reflns_number_total 3727
_reflns_threshold_expression >2sigma(I)
_cod_data_source_file c5cc10517j2.cif
_cod_data_source_block 20150925ngd2_0m
_cod_depositor_comments 'Adding full bibliography for 7118926--7118928.cif.'
_cod_original_sg_symbol_H-M P2(1)
_cod_database_code 7118927

loop_
_symmetry_equiv_pos_as_xyz
'x, y, z'
'-x, y+1/2, -z'

loop_
_atom_site_label
_atom_site_type_symbol
_atom_site_fract_x
_atom_site_fract_y
_atom_site_fract_z
_atom_site_U_iso_or_equiv
_atom_site_adp_type
_atom_site_occupancy
_atom_site_symmetry_multiplicity
_atom_site_calc_flag
_atom_site_refinement_flags
C1 C 0.3121(3) 0.5695(6) 0.4025(2) 0.0877(10) Uani 1 1 d .
H1 H 0.2769 0.7039 0.4075 0.105 Uiso 1 1 calc R
C2 C 0.3396(4) 0.5361(8) 0.3229(3) 0.1092(14) Uani 1 1 d .
H2 H 0.3224 0.6474 0.2744 0.131 Uiso 1 1 calc R
C3 C 0.3927(4) 0.3371(8) 0.3150(3) 0.1001(12) Uani 1 1 d .
H3 H 0.4127 0.3162 0.2620 0.120 Uiso 1 1 calc R
C4 C 0.4148(3) 0.1777(8) 0.3828(3) 0.0964(11) Uani 1 1 d .
H4 H 0.4488 0.0427 0.3763 0.116 Uiso 1 1 calc R
C5 C 0.3880(2) 0.2081(6) 0.4649(2) 0.0776(8) Uani 1 1 d .
H5 H 0.4052 0.0947 0.5125 0.093 Uiso 1 1 calc R
C6 C 0.33630(19) 0.4057(6) 0.47460(18) 0.0637(6) Uani 1 1 d .
C7 C 0.3056(2) 0.4439(7) 0.56127(18) 0.0700(8) Uani 1 1 d .
H7A H 0.3355 0.5886 0.5922 0.084 Uiso 1 1 calc R
H7B H 0.3344 0.3203 0.6076 0.084 Uiso 1 1 calc R
C8 C 0.18614(19) 0.4505(4) 0.53211(15) 0.0513(6) Uani 1 1 d .
H8 H 0.1568 0.5820 0.4891 0.062 Uiso 1 1 calc R
C9 C 0.1333(2) 0.2286(5) 0.4845(2) 0.0680(7) Uani 1 1 d .
H9A H 0.1038 0.2465 0.4148 0.082 Uiso 1 1 calc R
H9B H 0.1840 0.1027 0.5003 0.082 Uiso 1 1 calc R
C10 C 0.06590(19) 0.3124(4) 0.59915(16) 0.0498(5) Uani 1 1 d .
C11 C 0.17348(18) 0.6501(4) 0.67556(15) 0.0486(5) Uani 1 1 d .
C12 C 0.14843(19) 0.6370(4) 0.76470(16) 0.0513(6) Uani 1 1 d .
C13 C 0.0918(2) 0.8029(5) 0.7843(2) 0.0640(7) Uani 1 1 d .
H13 H 0.0704 0.9227 0.7396 0.077 Uiso 1 1 calc R
C14 C 0.0586(3) 0.8209(7) 0.8683(2) 0.0857(9) Uani 1 1 d .
H14A H 0.0779 0.9724 0.8975 0.103 Uiso 1 1 calc R
H14B H 0.0965 0.7064 0.9161 0.103 Uiso 1 1 calc R
C15 C -0.0586(4) 0.7856(12) 0.8422(4) 0.1308(18) Uani 1 1 d .
H15A H -0.0773 0.8303 0.8968 0.157 Uiso 1 1 calc R
H15B H -0.0966 0.8863 0.7886 0.157 Uiso 1 1 calc R
C16 C -0.0935(6) 0.5412(17) 0.8150(6) 0.212(4) Uani 1 1 d .
H16A H -0.0627 0.4846 0.7706 0.319 Uiso 1 1 calc R
H16B H -0.1691 0.5360 0.7852 0.319 Uiso 1 1 calc R
H16C H -0.0709 0.4463 0.8720 0.319 Uiso 1 1 calc R
C17 C 0.33410(19) 0.4136(4) 0.85236(13) 0.0499(5) Uani 1 1 d .
C18 C 0.3813(3) 0.2302(4) 0.82417(18) 0.0661(7) Uani 1 1 d .
H18 H 0.3412 0.1023 0.7942 0.079 Uiso 1 1 calc R
C19 C 0.4859(3) 0.2365(6) 0.8402(2) 0.0751(8) Uani 1 1 d .
H19 H 0.5165 0.1113 0.8210 0.090 Uiso 1 1 calc R
C20 C 0.5492(2) 0.4247(7) 0.88439(17) 0.0718(8) Uani 1 1 d .
C21 C 0.5008(2) 0.6099(5) 0.91026(18) 0.0667(7) Uani 1 1 d .
H21 H 0.5404 0.7395 0.9388 0.080 Uiso 1 1 calc R
C22 C 0.3947(2) 0.6042(5) 0.89412(18) 0.0604(6) Uani 1 1 d .
H22 H 0.3632 0.7305 0.9116 0.072 Uiso 1 1 calc R
C23 C 0.6669(3) 0.4268(11) 0.9061(3) 0.1084(14) Uani 1 1 d .
H23A H 0.6795 0.4544 0.8475 0.163 Uiso 1 1 calc R
H23B H 0.6966 0.2802 0.9327 0.163 Uiso 1 1 calc R
H23C H 0.6994 0.5472 0.9518 0.163 Uiso 1 1 calc R
N1 N 0.15170(14) 0.4592(3) 0.61483(12) 0.0460(4) Uani 1 1 d .
O1 O 0.05207(13) 0.1830(3) 0.52082(12) 0.0588(4) Uani 1 1 d .
O2 O 0.00846(13) 0.2998(3) 0.64408(12) 0.0588(4) Uani 1 1 d .
O3 O 0.21568(16) 0.8181(3) 0.65672(13) 0.0665(5) Uani 1 1 d .
S1 S 0.19953(5) 0.39380(11) 0.83970(4) 0.0637(2) Uani 1 1 d .

loop_
_atom_site_aniso_label
_atom_site_aniso_U_11
_atom_site_aniso_U_22
_atom_site_aniso_U_33
_atom_site_aniso_U_23
_atom_site_aniso_U_13
_atom_site_aniso_U_12
C1 0.113(3) 0.0674(18) 0.098(2) 0.0079(17) 0.057(2) 0.0002(19)
C2 0.156(4) 0.096(3) 0.096(2) 0.015(2) 0.071(3) -0.010(3)
C3 0.123(3) 0.098(3) 0.098(2) -0.016(2) 0.064(2) -0.022(3)
C4 0.079(2) 0.097(3) 0.125(3) -0.020(2) 0.051(2) -0.003(2)
C5 0.0583(18) 0.087(2) 0.0854(18) 0.0096(17) 0.0235(15) 0.0094(16)
C6 0.0448(13) 0.0769(17) 0.0671(13) -0.0014(14) 0.0179(11) -0.0059(14)
C7 0.0457(14) 0.095(2) 0.0628(13) 0.0036(15) 0.0121(11) -0.0038(15)
C8 0.0453(13) 0.0540(14) 0.0466(10) 0.0083(10) 0.0071(9) -0.0012(10)
C9 0.0716(19) 0.0680(17) 0.0660(15) -0.0119(14) 0.0270(14) -0.0167(15)
C10 0.0402(12) 0.0444(12) 0.0532(12) 0.0043(10) 0.0036(10) -0.0016(10)
C11 0.0426(13) 0.0453(12) 0.0475(11) 0.0067(9) 0.0044(10) -0.0028(10)
C12 0.0476(13) 0.0485(12) 0.0508(11) 0.0015(10) 0.0098(10) -0.0107(11)
C13 0.0587(16) 0.0539(14) 0.0757(15) -0.0042(13) 0.0202(13) -0.0081(12)
C14 0.086(2) 0.087(2) 0.094(2) -0.0163(19) 0.0457(18) -0.0082(18)
C15 0.105(3) 0.169(5) 0.142(4) -0.026(4) 0.074(3) 0.001(4)
C16 0.172(6) 0.235(10) 0.281(9) -0.103(9) 0.143(7) -0.097(7)
C17 0.0602(14) 0.0448(11) 0.0343(8) 0.0058(9) 0.0050(9) 0.0013(12)
C18 0.080(2) 0.0496(15) 0.0559(14) -0.0075(12) 0.0102(13) -0.0005(14)
C19 0.088(2) 0.0715(19) 0.0669(16) 0.0035(15) 0.0299(16) 0.0225(18)
C20 0.0683(17) 0.094(2) 0.0514(12) 0.0194(15) 0.0203(12) 0.0130(17)
C21 0.0635(18) 0.0668(18) 0.0580(14) -0.0032(12) 0.0081(13) -0.0094(14)
C22 0.0661(18) 0.0535(14) 0.0555(12) -0.0065(11) 0.0150(12) 0.0030(12)
C23 0.066(2) 0.165(4) 0.096(2) 0.035(3) 0.0315(18) 0.012(3)
N1 0.0401(10) 0.0437(10) 0.0485(9) 0.0052(8) 0.0095(7) -0.0057(8)
O1 0.0493(10) 0.0574(10) 0.0633(9) -0.0111(8) 0.0132(8) -0.0113(8)
O2 0.0464(9) 0.0615(10) 0.0644(9) 0.0013(8) 0.0153(8) -0.0118(8)
O3 0.0772(13) 0.0520(10) 0.0685(10) 0.0019(8) 0.0245(9) -0.0198(9)
S1 0.0621(4) 0.0621(4) 0.0594(3) 0.0154(3) 0.0132(3) -0.0060(3)

loop_
_atom_type_symbol
_atom_type_description
_atom_type_scat_dispersion_real
_atom_type_scat_dispersion_imag
_atom_type_scat_source
C C 0.0033 0.0016 'International Tables Vol C Tables 4.2.6.8 and 6.1.1.4'
H H 0.0000 0.0000 'International Tables Vol C Tables 4.2.6.8 and 6.1.1.4'
N N 0.0061 0.0033 'International Tables Vol C Tables 4.2.6.8 and 6.1.1.4'
O O 0.0106 0.0060 'International Tables Vol C Tables 4.2.6.8 and 6.1.1.4'
S S 0.1246 0.1234 'International Tables Vol C Tables 4.2.6.8 and 6.1.1.4'

loop_
_geom_angle_atom_site_label_1
_geom_angle_atom_site_label_2
_geom_angle_atom_site_label_3
_geom_angle
C6 C1 C2 120.6(4)
C6 C1 H1 119.7
C2 C1 H1 119.7
C1 C2 C3 120.2(4)
C1 C2 H2 119.9
C3 C2 H2 119.9
C4 C3 C2 119.7(3)
C4 C3 H3 120.2
C2 C3 H3 120.2
C3 C4 C5 121.2(4)
C3 C4 H4 119.4
C5 C4 H4 119.4
C6 C5 C4 119.9(3)
C6 C5 H5 120.0
C4 C5 H5 120.0
C5 C6 C1 118.3(3)
C5 C6 C7 121.5(3)
C1 C6 C7 120.2(3)
C6 C7 C8 111.14(19)
C6 C7 H7A 109.4
C8 C7 H7A 109.4
C6 C7 H7B 109.4
C8 C7 H7B 109.4
H7A C7 H7B 108.0
N1 C8 C9 100.33(19)
N1 C8 C7 113.38(17)
C9 C8 C7 112.7(2)
N1 C8 H8 110.0
C9 C8 H8 110.0
C7 C8 H8 110.0
O1 C9 C8 106.3(2)
O1 C9 H9A 110.5
C8 C9 H9A 110.5
O1 C9 H9B 110.5
C8 C9 H9B 110.5
H9A C9 H9B 108.7
O2 C10 O1 122.5(2)
O2 C10 N1 128.3(2)
O1 C10 N1 109.2(2)
O3 C11 N1 119.6(2)
O3 C11 C12 121.9(2)
N1 C11 C12 118.43(19)
C13 C12 C11 120.0(2)
C13 C12 S1 124.1(2)
C11 C12 S1 115.89(18)
C12 C13 C14 128.1(3)
C12 C13 H13 115.9
C14 C13 H13 115.9
C13 C14 C15 113.2(3)
C13 C14 H14A 108.9
C15 C14 H14A 108.9
C13 C14 H14B 108.9
C15 C14 H14B 108.9
H14A C14 H14B 107.8
C16 C15 C14 113.4(5)
C16 C15 H15A 108.9
C14 C15 H15A 108.9
C16 C15 H15B 108.9
C14 C15 H15B 108.9
H15A C15 H15B 107.7
C15 C16 H16A 109.5
C15 C16 H16B 109.5
H16A C16 H16B 109.5
C15 C16 H16C 109.5
H16A C16 H16C 109.5
H16B C16 H16C 109.5
C18 C17 C22 118.9(2)
C18 C17 S1 119.6(2)
C22 C17 S1 121.5(2)
C19 C18 C17 120.0(2)
C19 C18 H18 120.0
C17 C18 H18 120.0
C18 C19 C20 122.1(3)
C18 C19 H19 118.9
C20 C19 H19 118.9
C21 C20 C19 117.4(3)
C21 C20 C23 120.6(4)
C19 C20 C23 122.0(3)
C22 C21 C20 120.6(3)
C22 C21 H21 119.7
C20 C21 H21 119.7
C21 C22 C17 120.9(3)
C21 C22 H22 119.6
C17 C22 H22 119.6
C20 C23 H23A 109.5
C20 C23 H23B 109.5
H23A C23 H23B 109.5
C20 C23 H23C 109.5
H23A C23 H23C 109.5
H23B C23 H23C 109.5
C11 N1 C10 124.1(2)
C11 N1 C8 121.00(18)
C10 N1 C8 110.07(18)
C10 O1 C9 110.2(2)
C12 S1 C17 99.64(11)

loop_
_geom_bond_atom_site_label_1
_geom_bond_atom_site_label_2
_geom_bond_distance
C1 C6 1.378(4)
C1 C2 1.379(5)
C1 H1 0.9300
C2 C3 1.387(6)
C2 H2 0.9300
C3 C4 1.317(6)
C3 H3 0.9300
C4 C5 1.407(5)
C4 H4 0.9300
C5 C6 1.377(5)
C5 H5 0.9300
C6 C7 1.509(4)
C7 C8 1.521(4)
C7 H7A 0.9700
C7 H7B 0.9700
C8 N1 1.469(3)
C8 C9 1.514(4)
C8 H8 0.9800
C9 O1 1.422(3)
C9 H9A 0.9700
C9 H9B 0.9700
C10 O2 1.202(3)
C10 O1 1.339(3)
C10 N1 1.392(3)
C11 O3 1.212(3)
C11 N1 1.388(3)
C11 C12 1.487(3)
C12 C13 1.327(4)
C12 S1 1.771(2)
C13 C14 1.480(4)
C13 H13 0.9300
C14 C15 1.510(6)
C14 H14A 0.9700
C14 H14B 0.9700
C15 C16 1.498(10)
C15 H15A 0.9700
C15 H15B 0.9700
C16 H16A 0.9600
C16 H16B 0.9600
C16 H16C 0.9600
C17 C18 1.382(4)
C17 C22 1.380(4)
C17 S1 1.773(3)
C18 C19 1.354(4)
C18 H18 0.9300
C19 C20 1.395(5)
C19 H19 0.9300
C20 C21 1.383(5)
C20 C23 1.512(4)
C21 C22 1.374(4)
C21 H21 0.9300
C22 H22 0.9300
C23 H23A 0.9600
C23 H23B 0.9600
C23 H23C 0.9600
